data_7228070
loop_
_publ_author_name
'Cong, Bowen'
'Su, Zhanhua'
'Zhao, Zhifeng'
'yu, baoyi'
'Zhao, Wenqi'
'Xia, Lin'
'ma, xiujuan'
'Zhou, Baibin'

_publ_section_title
;
 Assembly of Six [HxAs2Mo6O26](6-x)- Clusters-Based Hybrid Materials from
 1D Chain to 3D Framework with Multiple Cu-N Complexes
;
_journal_name_full CrystEngComm
_journal_paper_doi 10.1039/C7CE00319F
_journal_year 2017
_chemical_formula_moiety 'C12 H14 As2 Cu Mo6 N4 O28, 2(H2 O), C12 H12 N4'
_chemical_formula_sum 'C24 H30 As2 Cu Mo6 N8 O30'
_chemical_formula_weight 1699.58
_space_group_crystal_system triclinic
_space_group_IT_number 2
_space_group_name_Hall '-P 1'
_space_group_name_H-M_alt 'P -1'
_symmetry_space_group_name_Hall '-P 1'
_symmetry_space_group_name_H-M 'P -1'
_atom_sites_solution_hydrogens mixed
_atom_sites_solution_primary dual
_audit_creation_date 2017-03-06
_audit_creation_method
;
Olex2 1.2-beta
(compiled 2017.03.02 svn.r3394 for OlexSys, GUI svn.r5324)
;
_audit_update_record
;
2017-03-16 deposited with the CCDC.
2017-04-13 downloaded from the CCDC.
;
_cell_angle_alpha 78.550(2)
_cell_angle_beta 75.968(2)
_cell_angle_gamma 72.670(2)
_cell_formula_units_Z 1
_cell_length_a 10.449(2)
_cell_length_b 10.526(2)
_cell_length_c 10.759(2)
_cell_measurement_reflns_used 7408
_cell_measurement_temperature 296(2)
_cell_measurement_theta_max 28.21
_cell_measurement_theta_min 2.51
_cell_volume 1085.7(4)
_computing_cell_refinement 'SAINT V8.18C (?, 2016)'
_computing_data_reduction 'SAINT V8.18C (?, 2016)'
_computing_molecular_graphics 'Olex2 (Dolomanov et al., 2009)'
_computing_publication_material 'Olex2 (Dolomanov et al., 2009)'
_computing_structure_refinement 'ShelXL (Sheldrick, 2015)'
_computing_structure_solution 'ShelXT (Sheldrick, 2015)'
_diffrn_ambient_temperature 296.15
_diffrn_measured_fraction_theta_full 0.980
_diffrn_measured_fraction_theta_max 0.950
_diffrn_measurement_device_type 'CCD area detector'
_diffrn_measurement_method 'phi and omega scans'
_diffrn_radiation_monochromator graphite
_diffrn_radiation_type MoK\a
_diffrn_radiation_wavelength 0.71073
_diffrn_reflns_av_R_equivalents 0.0349
_diffrn_reflns_av_unetI/netI 0.0484
_diffrn_reflns_Laue_measured_fraction_full 0.980
_diffrn_reflns_Laue_measured_fraction_max 0.950
_diffrn_reflns_limit_h_max 13
_diffrn_reflns_limit_h_min -13
_diffrn_reflns_limit_k_max 13
_diffrn_reflns_limit_k_min -13
_diffrn_reflns_limit_l_max 13
_diffrn_reflns_limit_l_min -14
_diffrn_reflns_number 8454
_diffrn_reflns_point_group_measured_fraction_full 0.980
_diffrn_reflns_point_group_measured_fraction_max 0.950
_diffrn_reflns_theta_full 25.242
_diffrn_reflns_theta_max 28.215
_diffrn_reflns_theta_min 2.507
_exptl_absorpt_coefficient_mu 3.781
_exptl_absorpt_correction_T_max 0.4921
_exptl_absorpt_correction_T_min 0.2469
_exptl_absorpt_correction_type multi-scan
_exptl_absorpt_process_details
'SADABS-2014/5 (Bruker,2014/5) was used for absorption correction. wR2(int) was 0.1238 before and 0.0475 after correction. The Ratio of minimum to maximum transmission is 0.5017. The \l/2 correction factor is 0.00150.'
_exptl_crystal_density_diffrn 2.599
_exptl_crystal_description block
_exptl_crystal_F_000 817
_exptl_crystal_size_max 0.32
_exptl_crystal_size_mid 0.3
_exptl_crystal_size_min 0.26
_refine_diff_density_max 1.670
_refine_diff_density_min -2.092
_refine_diff_density_rms 0.184
_refine_ls_extinction_method none
_refine_ls_goodness_of_fit_ref 1.117
_refine_ls_hydrogen_treatment constr
_refine_ls_matrix_type full
_refine_ls_number_parameters 326
_refine_ls_number_reflns 5088
_refine_ls_number_restraints 1
_refine_ls_restrained_S_all 1.117
_refine_ls_R_factor_all 0.0411
_refine_ls_R_factor_gt 0.0393
_refine_ls_shift/su_max 0.001
_refine_ls_shift/su_mean 0.000
_refine_ls_structure_factor_coef Fsqd
_refine_ls_weighting_details 'w=1/[\s^2^(Fo^2^)+(0.0331P)^2^+5.6835P] where P=(Fo^2^+2Fc^2^)/3'
_refine_ls_weighting_scheme calc
_refine_ls_wR_factor_gt 0.1003
_refine_ls_wR_factor_ref 0.1020
_reflns_Friedel_coverage 0.000
_reflns_number_gt 4830
_reflns_number_total 5088
_reflns_threshold_expression 'I > 2\s(I)'
_cod_data_source_file c7ce00319f2.cif
_cod_data_source_block 111
_cod_database_code 7228070
_shelx_shelxl_version_number 2014/7
_shelx_space_group_comment
;
The symmetry employed for this shelxl refinement is uniquely defined
by the following loop, which should always be used as a source of
symmetry information in preference to the above space-group names.
They are only intended as comments.
;
_olex2_refinement_description
;
1. Fixed Uiso
 At 1.2 times of:
  All C(H) groups, All N(H) groups
 At 1.5 times of:
  All O(H,H) groups
2. Restrained distances
 H15B-O13
 2 with sigma of 0.02
3.a Free rotating group:
 O15(H15A,H15B)
3.b Rotating group:
 O1(H1A,H1B)
3.c Aromatic/amide H refined with riding coordinates:
 C1(H1), C2(H2), C3(H3), C4(H4), C6(H6), N3(H3A), C7(H7), C8(H8), C9(H9),
 C11(H11), C12(H12)
;
_olex2_submission_special_instructions 'No special instructions were received'

loop_
_space_group_symop_operation_xyz
'x, y, z'
'-x, -y, -z'

loop_
_atom_site_label
_atom_site_type_symbol
_atom_site_fract_x
_atom_site_fract_y
_atom_site_fract_z
_atom_site_U_iso_or_equiv
_atom_site_adp_type
_atom_site_occupancy
_atom_site_site_symmetry_order
_atom_site_calc_flag
_atom_site_refinement_flags_posn
_atom_site_refinement_flags_adp
_atom_site_refinement_flags_occupancy
Mo1 Mo 0.74702(4) 0.63104(4) 0.83079(3) 0.01530(10) Uani 1 1 d . . .
Mo2 Mo 0.75680(4) 0.50075(4) 1.13269(3) 0.01733(10) Uani 1 1 d . . .
Mo3 Mo 0.51219(4) 0.35695(4) 1.30090(3) 0.01661(10) Uani 1 1 d . . .
As1 As 0.59208(4) 0.34895(4) 0.95180(4) 0.01289(11) Uani 1 1 d . . .
Cu1 Cu 1.0000 0.5000 0.5000 0.01740(16) Uani 1 2 d S T P
O1 O 0.8484(4) 0.4452(4) 0.4540(3) 0.0233(7) Uani 1 1 d . . .
H1A H 0.8661 0.4360 0.3720 0.035 Uiso 1 1 d GR . .
H1B H 0.7704 0.5056 0.4696 0.035 Uiso 1 1 d GR . .
O2 O 0.8580(4) 0.5840(4) 0.6917(3) 0.0254(7) Uani 1 1 d . . .
O3 O 0.7887(4) 0.7642(4) 0.8615(3) 0.0262(7) Uani 1 1 d . . .
O4 O 0.8270(3) 0.4924(3) 0.9537(3) 0.0177(6) Uani 1 1 d . . .
O5 O 0.7855(4) 0.6429(4) 1.1572(4) 0.0330(9) Uani 1 1 d . . .
O6 O 0.8752(4) 0.3733(4) 1.1993(4) 0.0303(8) Uani 1 1 d . . .
O7 O 0.6022(3) 0.4982(4) 1.2726(3) 0.0201(7) Uani 1 1 d . . .
O8 O 0.3980(4) 0.4074(4) 1.4374(3) 0.0278(8) Uani 1 1 d . . .
O9 O 0.4117(3) 0.2688(3) 1.2389(3) 0.0198(6) Uani 1 1 d . . .
O10 O 0.6310(4) 0.2217(4) 1.3555(3) 0.0271(8) Uani 1 1 d . . .
O11 O 0.6358(3) 0.3582(3) 1.0934(3) 0.0175(6) Uani 1 1 d . . .
O12 O 0.4221(3) 0.3555(3) 0.9767(3) 0.0182(6) Uani 1 1 d . . .
O13 O 0.6893(4) 0.2039(4) 0.8953(3) 0.0269(8) Uani 1 1 d D . .
O14 O 0.6315(3) 0.4724(3) 0.8312(3) 0.0181(6) Uani 1 1 d . . .
N1 N 0.9421(4) 0.6783(4) 0.3972(4) 0.0188(8) Uani 1 1 d . . .
N2 N 0.9310(4) 0.8471(4) 0.2396(4) 0.0200(8) Uani 1 1 d . . .
C1 C 1.0025(5) 0.7227(5) 0.2808(5) 0.0232(10) Uani 1 1 d . . .
H1 H 1.0833 0.6747 0.2337 0.028 Uiso 1 1 calc R . .
C2 C 0.8175(5) 0.8832(5) 0.3344(5) 0.0234(10) Uani 1 1 d . . .
H2 H 0.7493 0.9637 0.3328 0.028 Uiso 1 1 calc R . .
C3 C 0.8249(5) 0.7781(5) 0.4307(4) 0.0227(10) Uani 1 1 d . . .
H3 H 0.7609 0.7738 0.5073 0.027 Uiso 1 1 calc R . .
C4 C 0.9371(5) 1.0636(5) 0.1087(4) 0.0237(10) Uani 1 1 d . . .
H4 H 0.8943 1.1056 0.1819 0.028 Uiso 1 1 calc R . .
C5 C 0.9649(5) 0.9254(5) 0.1167(4) 0.0198(9) Uani 1 1 d . . .
C6 C 1.0266(5) 0.8609(5) 0.0088(5) 0.0244(10) Uani 1 1 d . . .
H6 H 1.0435 0.7682 0.0150 0.029 Uiso 1 1 calc R . .
O15 O 0.6409(9) -0.0272(7) 1.0178(7) 0.082(2) Uani 1 1 d . . .
H15A H 0.6918 -0.1054 1.0067 0.123 Uiso 1 1 d G . .
H15B H 0.6477 0.0248 0.9465 0.123 Uiso 1 1 d DG . .
N3 N 0.5390(5) 0.2563(5) 0.6632(4) 0.0283(9) Uani 1 1 d . . .
H3A H 0.4804 0.3327 0.6724 0.034 Uiso 1 1 calc R . .
N4 N 0.7269(4) 0.1092(4) 0.6125(4) 0.0199(8) Uani 1 1 d . . .
C7 C 0.6690(5) 0.2389(5) 0.6115(5) 0.0255(10) Uani 1 1 d . . .
H7 H 0.7131 0.3068 0.5793 0.031 Uiso 1 1 calc R . .
C8 C 0.5114(6) 0.1346(7) 0.7001(6) 0.0370(13) Uani 1 1 d . . .
H8 H 0.4267 0.1192 0.7395 0.044 Uiso 1 1 calc R . .
C9 C 0.6295(6) 0.0401(6) 0.6693(6) 0.0329(12) Uani 1 1 d . . .
H9 H 0.6425 -0.0526 0.6834 0.039 Uiso 1 1 calc R . .
C10 C 0.8674(5) 0.0523(5) 0.5564(4) 0.0192(9) Uani 1 1 d . . .
C11 C 0.9408(5) -0.0649(5) 0.6168(4) 0.0214(9) Uani 1 1 d . . .
H11 H 0.9010 -0.1077 0.6943 0.026 Uiso 1 1 calc R . .
C12 C 1.0757(5) -0.1177(5) 0.5594(5) 0.0227(9) Uani 1 1 d . . .
H12 H 1.1277 -0.1967 0.5984 0.027 Uiso 1 1 calc R . .

loop_
_atom_site_aniso_label
_atom_site_aniso_U_11
_atom_site_aniso_U_22
_atom_site_aniso_U_33
_atom_site_aniso_U_23
_atom_site_aniso_U_13
_atom_site_aniso_U_12
Mo1 0.01416(18) 0.01756(19) 0.01008(17) 0.00164(13) 0.00066(13) -0.00278(14)
Mo2 0.01469(18) 0.0243(2) 0.01073(18) -0.00157(14) -0.00186(13) -0.00278(15)
Mo3 0.01425(18) 0.0210(2) 0.00998(17) 0.00138(13) -0.00131(13) -0.00084(14)
As1 0.0133(2) 0.0166(2) 0.00697(19) 0.00192(15) -0.00165(14) -0.00380(16)
Cu1 0.0189(4) 0.0160(4) 0.0133(3) 0.0061(3) -0.0035(3) -0.0035(3)
O1 0.0205(16) 0.0265(18) 0.0213(17) -0.0007(13) -0.0044(13) -0.0055(14)
O2 0.0222(17) 0.0293(19) 0.0146(15) 0.0027(13) 0.0022(13) -0.0002(14)
O3 0.0268(18) 0.0291(19) 0.0226(17) 0.0001(14) -0.0022(14) -0.0117(15)
O4 0.0148(14) 0.0207(16) 0.0131(14) 0.0009(12) -0.0007(11) -0.0016(12)
O5 0.034(2) 0.040(2) 0.030(2) -0.0101(17) -0.0050(16) -0.0142(18)
O6 0.0235(18) 0.041(2) 0.0198(17) 0.0053(15) -0.0084(14) -0.0009(16)
O7 0.0170(15) 0.0277(18) 0.0123(14) -0.0057(13) 0.0015(11) -0.0028(13)
O8 0.0213(17) 0.037(2) 0.0166(16) -0.0013(14) 0.0020(13) -0.0011(15)
O9 0.0182(15) 0.0205(16) 0.0166(15) 0.0035(12) -0.0043(12) -0.0022(13)
O10 0.0242(17) 0.032(2) 0.0197(17) 0.0037(14) -0.0098(14) 0.0012(15)
O11 0.0176(15) 0.0242(17) 0.0089(13) -0.0014(12) -0.0005(11) -0.0050(13)
O12 0.0135(14) 0.0224(16) 0.0153(15) 0.0016(12) -0.0015(11) -0.0033(12)
O13 0.0272(18) 0.0249(19) 0.0225(17) -0.0063(14) -0.0008(14) 0.0007(15)
O14 0.0181(15) 0.0168(16) 0.0162(15) 0.0029(12) -0.0050(12) -0.0016(12)
N1 0.0235(19) 0.0160(18) 0.0120(17) 0.0034(14) -0.0026(14) -0.0024(15)
N2 0.0229(19) 0.0181(19) 0.0142(18) 0.0047(14) -0.0012(14) -0.0046(16)
C1 0.022(2) 0.022(2) 0.018(2) 0.0053(18) 0.0011(17) -0.0023(18)
C2 0.025(2) 0.019(2) 0.018(2) 0.0023(17) -0.0010(18) -0.0002(19)
C3 0.024(2) 0.019(2) 0.015(2) 0.0041(17) 0.0018(17) 0.0002(18)
C4 0.035(3) 0.017(2) 0.012(2) 0.0012(16) -0.0011(18) -0.0021(19)
C5 0.024(2) 0.017(2) 0.013(2) 0.0055(16) -0.0037(16) -0.0029(18)
C6 0.034(3) 0.017(2) 0.016(2) 0.0049(17) -0.0044(18) -0.0020(19)
O15 0.118(6) 0.051(4) 0.058(4) -0.016(3) 0.026(4) -0.024(4)
N3 0.027(2) 0.029(2) 0.021(2) -0.0043(17) -0.0037(16) 0.0049(18)
N4 0.0181(18) 0.023(2) 0.0159(18) 0.0002(15) -0.0024(14) -0.0046(15)
C7 0.027(2) 0.021(2) 0.021(2) -0.0011(18) -0.0004(18) 0.0003(19)
C8 0.022(3) 0.046(4) 0.040(3) -0.009(3) 0.003(2) -0.010(2)
C9 0.026(3) 0.025(3) 0.042(3) 0.001(2) -0.001(2) -0.007(2)
C10 0.017(2) 0.023(2) 0.015(2) -0.0028(17) -0.0011(15) -0.0033(17)
C11 0.021(2) 0.023(2) 0.016(2) 0.0016(17) 0.0002(16) -0.0043(18)
C12 0.021(2) 0.020(2) 0.021(2) 0.0033(17) -0.0040(17) 0.0005(18)

loop_
_atom_type_symbol
_atom_type_description
_atom_type_scat_dispersion_real
_atom_type_scat_dispersion_imag
_atom_type_scat_source
C C 0.0033 0.0016 'International Tables Vol C Tables 4.2.6.8 and 6.1.1.4'
H H 0.0000 0.0000 'International Tables Vol C Tables 4.2.6.8 and 6.1.1.4'
As As 0.0499 2.0058 'International Tables Vol C Tables 4.2.6.8 and 6.1.1.4'
Cu Cu 0.3201 1.2651 'International Tables Vol C Tables 4.2.6.8 and 6.1.1.4'
Mo Mo -1.6832 0.6857 'International Tables Vol C Tables 4.2.6.8 and 6.1.1.4'
N N 0.0061 0.0033 'International Tables Vol C Tables 4.2.6.8 and 6.1.1.4'
O O 0.0106 0.0060 'International Tables Vol C Tables 4.2.6.8 and 6.1.1.4'

loop_
_geom_angle_atom_site_label_1
_geom_angle_atom_site_label_2
_geom_angle_atom_site_label_3
_geom_angle
_geom_angle_site_symmetry_1
_geom_angle_site_symmetry_3
O2 Mo1 O4 99.59(15) . .
O2 Mo1 O9 99.85(16) . 2_667
O2 Mo1 O12 165.17(16) . 2_667
O2 Mo1 O14 90.61(16) . .
O3 Mo1 O2 105.50(18) . .
O3 Mo1 O4 100.81(17) . .
O3 Mo1 O9 97.06(17) . 2_667
O3 Mo1 O12 89.21(15) . 2_667
O3 Mo1 O14 163.21(15) . .
O4 Mo1 O9 148.92(14) . 2_667
O4 Mo1 O12 75.24(12) . 2_667
O4 Mo1 O14 80.71(13) . .
O9 Mo1 O12 79.82(13) 2_667 2_667
O9 Mo1 O14 75.08(13) 2_667 .
O14 Mo1 O12 74.92(11) . 2_667
O4 Mo2 O7 146.29(14) . .
O4 Mo2 O11 79.55(13) . .
O4 Mo2 O12 74.20(12) . 2_667
O5 Mo2 O4 103.89(17) . .
O5 Mo2 O6 104.9(2) . .
O5 Mo2 O7 97.04(17) . .
O5 Mo2 O11 158.59(17) . .
O5 Mo2 O12 86.94(17) . 2_667
O6 Mo2 O4 101.26(16) . .
O6 Mo2 O7 98.45(16) . .
O6 Mo2 O11 94.91(17) . .
O6 Mo2 O12 168.08(17) . 2_667
O7 Mo2 O11 71.71(12) . .
O7 Mo2 O12 80.94(13) . 2_667
O11 Mo2 O12 73.53(12) . 2_667
O7 Mo3 O11 73.86(12) . .
O7 Mo3 O14 80.28(13) . 2_667
O8 Mo3 O7 95.83(17) . .
O8 Mo3 O9 100.24(17) . .
O8 Mo3 O11 161.92(16) . .
O8 Mo3 O14 89.54(15) . 2_667
O9 Mo3 O7 148.58(14) . .
O9 Mo3 O11 83.00(13) . .
O9 Mo3 O14 73.08(13) . 2_667
O10 Mo3 O7 101.95(17) . .
O10 Mo3 O8 105.01(18) . .
O10 Mo3 O9 99.71(17) . .
O10 Mo3 O11 91.83(15) . .
O10 Mo3 O14 164.86(15) . 2_667
O11 Mo3 O14 74.28(11) . 2_667
O12 As1 O11 110.63(15) . .
O13 As1 O11 109.08(17) . .
O13 As1 O12 110.24(18) . .
O13 As1 O14 104.26(17) . .
O14 As1 O11 111.87(16) . .
O14 As1 O12 110.58(16) . .
O1 Cu1 O1 180.0 . 2_766
O1 Cu1 O2 86.70(14) 2_766 .
O1 Cu1 O2 93.29(14) 2_766 2_766
O1 Cu1 O2 93.30(14) . .
O1 Cu1 O2 86.70(14) . 2_766
O2 Cu1 O2 180.0 2_766 .
N1 Cu1 O1 91.15(16) 2_766 .
N1 Cu1 O1 91.15(16) . 2_766
N1 Cu1 O1 88.85(16) 2_766 2_766
N1 Cu1 O1 88.85(16) . .
N1 Cu1 O2 90.51(14) . .
N1 Cu1 O2 90.51(14) 2_766 2_766
N1 Cu1 O2 89.49(14) 2_766 .
N1 Cu1 O2 89.49(14) . 2_766
N1 Cu1 N1 180.0 2_766 .
Cu1 O1 H1A 111.1 . .
Cu1 O1 H1B 110.9 . .
H1A O1 H1B 107.8 . .
Mo1 O2 Cu1 173.8(2) . .
Mo2 O4 Mo1 119.32(16) . .
Mo3 O7 Mo2 119.66(16) . .
Mo3 O9 Mo1 120.68(18) . 2_667
Mo3 O11 Mo2 90.80(11) . .
As1 O11 Mo2 129.08(17) . .
As1 O11 Mo3 130.85(17) . .
Mo1 O12 Mo2 86.41(10) 2_667 2_667
As1 O12 Mo1 130.18(17) . 2_667
As1 O12 Mo2 131.05(17) . 2_667
Mo1 O14 Mo3 87.93(11) . 2_667
As1 O14 Mo1 129.35(17) . .
As1 O14 Mo3 130.44(17) . 2_667
C1 N1 Cu1 127.5(3) . .
C1 N1 C3 106.2(4) . .
C3 N1 Cu1 126.3(3) . .
C1 N2 C2 107.6(4) . .
C1 N2 C5 126.0(4) . .
C2 N2 C5 126.4(4) . .
N1 C1 N2 110.7(4) . .
N1 C1 H1 124.6 . .
N2 C1 H1 124.6 . .
N2 C2 H2 126.9 . .
C3 C2 N2 106.2(4) . .
C3 C2 H2 126.9 . .
N1 C3 H3 125.3 . .
C2 C3 N1 109.4(4) . .
C2 C3 H3 125.3 . .
C5 C4 H4 120.1 . .
C5 C4 C6 119.7(4) . 2_775
C6 C4 H4 120.1 2_775 .
C4 C5 N2 119.5(4) . .
C6 C5 N2 119.3(4) . .
C6 C5 C4 121.2(4) . .
C4 C6 H6 120.5 2_775 .
C5 C6 C4 119.1(5) . 2_775
C5 C6 H6 120.5 . .
H15A O15 H15B 109.4 . .
C7 N3 H3A 125.4 . .
C7 N3 C8 109.1(5) . .
C8 N3 H3A 125.4 . .
C7 N4 C9 108.9(4) . .
C7 N4 C10 124.5(4) . .
C9 N4 C10 126.6(4) . .
N3 C7 N4 108.7(5) . .
N3 C7 H7 125.6 . .
N4 C7 H7 125.6 . .
N3 C8 H8 126.3 . .
C9 C8 N3 107.4(5) . .
C9 C8 H8 126.3 . .
N4 C9 H9 127.1 . .
C8 C9 N4 105.8(5) . .
C8 C9 H9 127.1 . .
C11 C10 N4 119.9(4) . .
C11 C10 C12 121.9(4) . 2_756
C12 C10 N4 118.2(4) 2_756 .
C10 C11 H11 120.8 . .
C10 C11 C12 118.4(4) . .
C12 C11 H11 120.8 . .
C10 C12 H12 120.1 2_756 .
C11 C12 C10 119.7(4) . 2_756
C11 C12 H12 120.1 . .

loop_
_geom_bond_atom_site_label_1
_geom_bond_atom_site_label_2
_geom_bond_distance
_geom_bond_site_symmetry_2
Mo1 O2 1.715(3) .
Mo1 O3 1.697(4) .
Mo1 O4 1.902(3) .
Mo1 O9 1.916(3) 2_667
Mo1 O12 2.372(3) 2_667
Mo1 O14 2.333(3) .
Mo2 O4 1.897(3) .
Mo2 O5 1.692(4) .
Mo2 O6 1.704(4) .
Mo2 O7 1.925(3) .
Mo2 O11 2.381(3) .
Mo2 O12 2.417(3) 2_667
Mo3 O7 1.924(4) .
Mo3 O8 1.716(3) .
Mo3 O9 1.891(3) .
Mo3 O10 1.698(4) .
Mo3 O11 2.291(3) .
Mo3 O14 2.432(3) 2_667
As1 O11 1.721(3) .
As1 O12 1.713(3) .
As1 O13 1.696(4) .
As1 O14 1.712(3) .
Cu1 O1 2.031(4) .
Cu1 O1 2.031(4) 2_766
Cu1 O2 2.386(3) 2_766
Cu1 O2 2.386(3) .
Cu1 N1 1.984(4) 2_766
Cu1 N1 1.984(4) .
O1 H1A 0.8747 .
O1 H1B 0.8745 .
O9 Mo1 1.916(3) 2_667
O12 Mo1 2.372(3) 2_667
O12 Mo2 2.417(3) 2_667
O14 Mo3 2.432(3) 2_667
N1 C1 1.322(6) .
N1 C3 1.379(6) .
N2 C1 1.347(6) .
N2 C2 1.375(6) .
N2 C5 1.437(6) .
C1 H1 0.9300 .
C2 H2 0.9300 .
C2 C3 1.355(7) .
C3 H3 0.9300 .
C4 H4 0.9300 .
C4 C5 1.386(7) .
C4 C6 1.386(6) 2_775
C5 C6 1.383(7) .
C6 C4 1.386(6) 2_775
C6 H6 0.9300 .
O15 H15A 0.8499 .
O15 H15B 0.8503 .
N3 H3A 0.8600 .
N3 C7 1.309(7) .
N3 C8 1.358(8) .
N4 C7 1.317(7) .
N4 C9 1.378(7) .
N4 C10 1.439(6) .
C7 H7 0.9300 .
C8 H8 0.9300 .
C8 C9 1.351(8) .
C9 H9 0.9300 .
C10 C11 1.376(7) .
C10 C12 1.387(7) 2_756
C11 H11 0.9300 .
C11 C12 1.387(6) .
C12 C10 1.387(7) 2_756
C12 H12 0.9300 .

loop_
_geom_hbond_atom_site_label_D
_geom_hbond_atom_site_label_H
_geom_hbond_atom_site_label_A
_geom_hbond_distance_DH
_geom_hbond_distance_HA
_geom_hbond_distance_DA
_geom_hbond_angle_DHA
_geom_hbond_site_symmetry_A
O1 H1B O8 0.87 1.87 2.698(5) 158.3 2_667
N3 H3A O7 0.86 1.88 2.697(6) 159.0 2_667
